data_4085903
loop_
_publ_author_name
'Brendel, Matthias'
'Engelke, Ren\'e'
'Desai, Vidya G.'
'Rominger, Frank'
'Hofmann, Peter'

_publ_section_title
;
 Synthesis and Reactivity of Platinum(II)cis-Dialkyl,cis-Alkyl Chloro,
 andcis-Alkyl Hydrido Bis-N-heterocyclic Carbene Chelate Complexes
;
_journal_issue 12
_journal_name_full Organometallics
_journal_page_first 2870
_journal_paper_doi 10.1021/acs.organomet.5b00204
_journal_volume 34
_journal_year 2015
_chemical_formula_sum 'C20 H36 N4 O Pt'
_chemical_formula_weight 543.62
_chemical_name_common '8 in manuscript'
_chemical_name_systematic
; 
 ? 
;
_space_group_IT_number 2
_symmetry_cell_setting triclinic
_symmetry_space_group_name_Hall '-P 1'
_symmetry_space_group_name_H-M 'P -1'
_atom_sites_solution_hydrogens geom
_atom_sites_solution_primary direct
_atom_sites_solution_secondary difmap
_audit_creation_method SHELXL-97
_cell_angle_alpha 84.458(2)
_cell_angle_beta 78.385(2)
_cell_angle_gamma 73.952(2)
_cell_formula_units_Z 2
_cell_length_a 7.7680(9)
_cell_length_b 9.1767(10)
_cell_length_c 15.6178(18)
_cell_measurement_reflns_used 7713
_cell_measurement_temperature 100(2)
_cell_measurement_theta_max 28.32
_cell_measurement_theta_min 2.31
_cell_volume 1047.0(2)
_computing_cell_refinement 'Bruker SMART'
_computing_data_collection 'Bruker SMART'
_computing_data_reduction 'Bruker SAINT'
_computing_molecular_graphics 'Bruker SHELXTL'
_computing_publication_material 'Bruker SHELXTL'
_computing_structure_refinement 'SHELXL-97 (Sheldrick, 1997)'
_computing_structure_solution 'SHELXS-97 (Sheldrick, 1990)'
_diffrn_ambient_temperature 100(2)
_diffrn_measured_fraction_theta_full 0.982
_diffrn_measured_fraction_theta_max 0.982
_diffrn_measurement_device_type 'CCD area detector'
_diffrn_measurement_method 'phi and omega scans'
_diffrn_radiation_monochromator graphite
_diffrn_radiation_source 'fine-focus sealed tube'
_diffrn_radiation_type MoK\a
_diffrn_radiation_wavelength 0.71073
_diffrn_reflns_av_R_equivalents 0.0170
_diffrn_reflns_av_sigmaI/netI 0.0254
_diffrn_reflns_limit_h_max 10
_diffrn_reflns_limit_h_min -10
_diffrn_reflns_limit_k_max 12
_diffrn_reflns_limit_k_min -12
_diffrn_reflns_limit_l_max 20
_diffrn_reflns_limit_l_min -20
_diffrn_reflns_number 10994
_diffrn_reflns_theta_full 28.32
_diffrn_reflns_theta_max 28.32
_diffrn_reflns_theta_min 1.33
_exptl_absorpt_coefficient_mu 6.717
_exptl_absorpt_correction_T_max 0.5832
_exptl_absorpt_correction_T_min 0.3947
_exptl_absorpt_correction_type multi-scan
_exptl_absorpt_process_details
;
Sheldrick, G. M. (2008). <i>SADABS</i>. University of G\"ottingen,             Germany.
;
_exptl_crystal_colour colorless
_exptl_crystal_density_diffrn 1.724
_exptl_crystal_density_method 'not measured'
_exptl_crystal_description polyhedron
_exptl_crystal_F_000 540
_exptl_crystal_size_max 0.17
_exptl_crystal_size_mid 0.14
_exptl_crystal_size_min 0.09
_refine_diff_density_max 4.866
_refine_diff_density_min -2.057
_refine_diff_density_rms 0.147
_refine_ls_extinction_method none
_refine_ls_goodness_of_fit_ref 1.145
_refine_ls_hydrogen_treatment mixed
_refine_ls_matrix_type full
_refine_ls_number_parameters 246
_refine_ls_number_reflns 5134
_refine_ls_number_restraints 0
_refine_ls_restrained_S_all 1.145
_refine_ls_R_factor_all 0.0296
_refine_ls_R_factor_gt 0.0272
_refine_ls_shift/su_max 0.001
_refine_ls_shift/su_mean 0.000
_refine_ls_structure_factor_coef Fsqd
_refine_ls_weighting_details 'calc w=1/[\s^2^(Fo^2^)+(0.0235P)^2^+4.1748P] where P=(Fo^2^+2Fc^2^)/3'
_refine_ls_weighting_scheme calc
_refine_ls_wR_factor_gt 0.0640
_refine_ls_wR_factor_ref 0.0648
_reflns_number_gt 4848
_reflns_number_total 5134
_reflns_threshold_expression >2sigma(I)
_cod_data_source_file om5b00204_si_002.cif
_cod_data_source_block re11
_cod_depositor_comments
;
The following automatic conversions were performed:

'_symmetry_cell_setting' value 'Triclinic' changed to 'triclinic'
according to
/usr/data/users/saulius/crontab/automatic-downloads/rss-feeds/ACS/lib/dictionaries/cif_core.dic
dictionary named 'cif_core.dic' version 2.4.2 from 2011-04-26.

Automatic conversion script
Id: cif_fix_values 3271 2015-04-21 07:52:19Z andrius 

 Adding full bibliography for 4085895--4085903.cif.
;
_cod_original_sg_symbol_H-M P-1
_cod_database_code 4085903

loop_
_symmetry_equiv_pos_as_xyz
'x, y, z'
'-x, -y, -z'

loop_
_atom_site_label
_atom_site_type_symbol
_atom_site_fract_x
_atom_site_fract_y
_atom_site_fract_z
_atom_site_U_iso_or_equiv
_atom_site_adp_type
_atom_site_occupancy
_atom_site_symmetry_multiplicity
_atom_site_calc_flag
_atom_site_refinement_flags
Pt1 Pt 0.717300(19) -0.110808(16) 0.651712(10) 0.01476(5) Uani 1 1 d .
H1 H 0.907(6) -0.075(5) 0.585(3) 0.006(10) Uiso 1 1 d .
C2 C 0.9069(6) -0.3257(5) 0.6557(3) 0.0249(9) Uani 1 1 d .
H2A H 0.9124 -0.3807 0.6041 0.037 Uiso 1 1 calc R
H2B H 0.8686 -0.3837 0.7088 0.037 Uiso 1 1 calc R
H2C H 1.0275 -0.3123 0.6563 0.037 Uiso 1 1 calc R
C1 C 0.5302(5) 0.0832(4) 0.6238(2) 0.0145(7) Uani 1 1 d .
N2 N 0.5041(4) 0.2367(4) 0.6188(2) 0.0150(6) Uani 1 1 d .
C3 C 0.3416(6) 0.3096(5) 0.5900(3) 0.0203(8) Uani 1 1 d .
H3 H 0.2952 0.4159 0.5807 0.024 Uiso 1 1 calc R
C4 C 0.2628(5) 0.2019(5) 0.5779(3) 0.0185(7) Uani 1 1 d .
H4 H 0.1502 0.2168 0.5589 0.022 Uiso 1 1 calc R
N5 N 0.3791(4) 0.0649(4) 0.5987(2) 0.0150(6) Uani 1 1 d .
C6 C 0.4945(6) -0.1681(4) 0.7301(3) 0.0177(7) Uani 1 1 d .
N7 N 0.4361(5) -0.2094(4) 0.8148(2) 0.0169(6) Uani 1 1 d .
C8 C 0.2536(6) -0.2149(5) 0.8281(3) 0.0226(8) Uani 1 1 d .
H8 H 0.1840 -0.2428 0.8813 0.027 Uiso 1 1 calc R
C9 C 0.1958(6) -0.1735(5) 0.7517(3) 0.0213(8) Uani 1 1 d .
H9 H 0.0775 -0.1644 0.7404 0.026 Uiso 1 1 calc R
N10 N 0.3438(5) -0.1467(4) 0.6927(2) 0.0164(6) Uani 1 1 d .
C10 C 0.3422(6) -0.0830(4) 0.6036(3) 0.0172(7) Uani 1 1 d .
H10A H 0.4362 -0.1510 0.5620 0.021 Uiso 1 1 calc R
H10B H 0.2218 -0.0723 0.5879 0.021 Uiso 1 1 calc R
C11 C 0.6389(5) 0.3182(4) 0.6322(3) 0.0174(7) Uani 1 1 d .
C12 C 0.7183(6) 0.2507(5) 0.7138(3) 0.0233(8) Uani 1 1 d .
H12A H 0.6197 0.2609 0.7649 0.035 Uiso 1 1 calc R
H12B H 0.8052 0.3049 0.7228 0.035 Uiso 1 1 calc R
H12C H 0.7808 0.1431 0.7060 0.035 Uiso 1 1 calc R
C13 C 0.7878(6) 0.3009(5) 0.5506(3) 0.0222(8) Uani 1 1 d .
H13A H 0.8566 0.1941 0.5459 0.033 Uiso 1 1 calc R
H13B H 0.8702 0.3626 0.5549 0.033 Uiso 1 1 calc R
H13C H 0.7321 0.3349 0.4987 0.033 Uiso 1 1 calc R
C14 C 0.5443(6) 0.4875(5) 0.6437(3) 0.0229(8) Uani 1 1 d .
H14A H 0.5089 0.5341 0.5886 0.034 Uiso 1 1 calc R
H14B H 0.6281 0.5376 0.6604 0.034 Uiso 1 1 calc R
H14C H 0.4355 0.4989 0.6896 0.034 Uiso 1 1 calc R
C15 C 0.5471(6) -0.2549(5) 0.8862(3) 0.0202(8) Uani 1 1 d .
C16 C 0.6999(7) -0.1755(6) 0.8703(3) 0.0284(10) Uani 1 1 d .
H16A H 0.7802 -0.2054 0.8143 0.043 Uiso 1 1 calc R
H16B H 0.7701 -0.2048 0.9177 0.043 Uiso 1 1 calc R
H16C H 0.6475 -0.0653 0.8686 0.043 Uiso 1 1 calc R
C17 C 0.6212(7) -0.4271(5) 0.8864(3) 0.0272(9) Uani 1 1 d .
H17A H 0.5198 -0.4740 0.8937 0.041 Uiso 1 1 calc R
H17B H 0.6880 -0.4617 0.9347 0.041 Uiso 1 1 calc R
H17C H 0.7035 -0.4562 0.8308 0.041 Uiso 1 1 calc R
C18 C 0.4233(7) -0.2075(6) 0.9738(3) 0.0304(10) Uani 1 1 d .
H18A H 0.3642 -0.0985 0.9706 0.046 Uiso 1 1 calc R
H18B H 0.4963 -0.2298 1.0202 0.046 Uiso 1 1 calc R
H18C H 0.3302 -0.2640 0.9868 0.046 Uiso 1 1 calc R
O31 O -0.0045(5) -0.2988(4) 1.0451(2) 0.0304(7) Uani 1 1 d .
C32 C -0.0356(8) -0.1734(6) 1.0994(3) 0.0365(12) Uani 1 1 d .
H32A H -0.0654 -0.0761 1.0651 0.044 Uiso 1 1 calc R
H32B H 0.0742 -0.1795 1.1240 0.044 Uiso 1 1 calc R
C33 C -0.1942(9) -0.1839(6) 1.1719(4) 0.0452(15) Uani 1 1 d .
H33A H -0.1862 -0.1405 1.2262 0.054 Uiso 1 1 calc R
H33B H -0.3123 -0.1318 1.1543 0.054 Uiso 1 1 calc R
C34 C -0.1688(8) -0.3535(6) 1.1832(3) 0.0347(11) Uani 1 1 d .
H34A H -0.2854 -0.3782 1.2086 0.042 Uiso 1 1 calc R
H34B H -0.0783 -0.4005 1.2211 0.042 Uiso 1 1 calc R
C35 C -0.1005(7) -0.4055(6) 1.0906(3) 0.0304(10) Uani 1 1 d .
H35A H -0.0179 -0.5092 1.0902 0.037 Uiso 1 1 calc R
H35B H -0.2037 -0.4058 1.0624 0.037 Uiso 1 1 calc R

loop_
_atom_site_aniso_label
_atom_site_aniso_U_11
_atom_site_aniso_U_22
_atom_site_aniso_U_33
_atom_site_aniso_U_23
_atom_site_aniso_U_13
_atom_site_aniso_U_12
Pt1 0.01570(8) 0.01163(7) 0.01826(8) -0.00058(5) -0.00464(5) -0.00468(5)
C2 0.023(2) 0.022(2) 0.030(2) -0.0012(17) -0.0051(17) -0.0060(17)
C1 0.0153(17) 0.0163(17) 0.0128(16) -0.0007(13) -0.0004(13) -0.0071(14)
N2 0.0160(15) 0.0136(15) 0.0164(15) -0.0009(12) -0.0025(12) -0.0057(12)
C3 0.0214(19) 0.0163(18) 0.022(2) 0.0016(15) -0.0049(15) -0.0038(15)
C4 0.0182(18) 0.0188(18) 0.0185(18) 0.0024(15) -0.0059(14) -0.0044(15)
N5 0.0198(16) 0.0131(15) 0.0145(15) 0.0000(12) -0.0051(12) -0.0070(12)
C6 0.026(2) 0.0100(16) 0.0190(18) -0.0015(14) -0.0084(15) -0.0051(15)
N7 0.0198(16) 0.0182(16) 0.0145(15) 0.0023(12) -0.0014(12) -0.0099(13)
C8 0.023(2) 0.022(2) 0.026(2) 0.0007(16) -0.0012(16) -0.0119(16)
C9 0.0209(19) 0.0204(19) 0.026(2) -0.0003(16) -0.0040(16) -0.0112(16)
N10 0.0195(16) 0.0153(15) 0.0171(15) -0.0008(12) -0.0033(12) -0.0090(13)
C10 0.0239(19) 0.0157(17) 0.0161(18) -0.0008(14) -0.0061(14) -0.0098(15)
C11 0.0195(18) 0.0138(17) 0.0226(19) -0.0002(14) -0.0069(15) -0.0084(14)
C12 0.030(2) 0.0198(19) 0.025(2) -0.0013(16) -0.0124(17) -0.0089(17)
C13 0.0182(19) 0.0185(19) 0.031(2) -0.0017(16) -0.0018(16) -0.0085(15)
C14 0.026(2) 0.0141(18) 0.031(2) -0.0010(16) -0.0053(17) -0.0082(16)
C15 0.025(2) 0.0215(19) 0.0167(18) 0.0021(15) -0.0074(15) -0.0092(16)
C16 0.034(2) 0.036(2) 0.023(2) 0.0053(18) -0.0109(18) -0.020(2)
C17 0.033(2) 0.023(2) 0.026(2) -0.0009(17) -0.0089(18) -0.0056(18)
C18 0.036(3) 0.034(2) 0.021(2) -0.0034(18) -0.0051(18) -0.007(2)
O31 0.0344(18) 0.0349(18) 0.0183(15) -0.0041(13) 0.0060(13) -0.0099(15)
C32 0.045(3) 0.027(2) 0.032(3) -0.004(2) 0.009(2) -0.010(2)
C33 0.054(3) 0.025(2) 0.040(3) -0.006(2) 0.021(3) -0.004(2)
C34 0.046(3) 0.026(2) 0.026(2) -0.0022(18) 0.007(2) -0.007(2)
C35 0.030(2) 0.036(3) 0.027(2) -0.0052(19) -0.0013(18) -0.013(2)

loop_
_atom_type_symbol
_atom_type_description
_atom_type_scat_dispersion_real
_atom_type_scat_dispersion_imag
_atom_type_scat_source
C C 0.0033 0.0016 'International Tables Vol C Tables 4.2.6.8 and 6.1.1.4'
H H 0.0000 0.0000 'International Tables Vol C Tables 4.2.6.8 and 6.1.1.4'
N N 0.0061 0.0033 'International Tables Vol C Tables 4.2.6.8 and 6.1.1.4'
O O 0.0106 0.0060 'International Tables Vol C Tables 4.2.6.8 and 6.1.1.4'
Pt Pt -1.7033 8.3905 'International Tables Vol C Tables 4.2.6.8 and 6.1.1.4'

loop_
_geom_angle_atom_site_label_1
_geom_angle_atom_site_label_2
_geom_angle_atom_site_label_3
_geom_angle
C1 Pt1 C6 84.14(15)
C1 Pt1 C2 168.31(16)
C6 Pt1 C2 97.87(16)
C1 Pt1 H1 98.5(14)
C6 Pt1 H1 176.5(14)
C2 Pt1 H1 79.0(14)
Pt1 C2 H2A 109.5
Pt1 C2 H2B 109.5
H2A C2 H2B 109.5
Pt1 C2 H2C 109.5
H2A C2 H2C 109.5
H2B C2 H2C 109.5
N2 C1 N5 103.5(3)
N2 C1 Pt1 140.4(3)
N5 C1 Pt1 116.1(3)
C1 N2 C3 110.8(3)
C1 N2 C11 125.5(3)
C3 N2 C11 123.3(3)
C4 C3 N2 107.5(3)
C4 C3 H3 126.3
N2 C3 H3 126.3
C3 C4 N5 106.0(3)
C3 C4 H4 127.0
N5 C4 H4 127.0
C1 N5 C4 112.3(3)
C1 N5 C10 121.7(3)
C4 N5 C10 125.8(3)
N7 C6 N10 103.3(3)
N7 C6 Pt1 140.1(3)
N10 C6 Pt1 116.2(3)
C6 N7 C8 110.9(3)
C6 N7 C15 127.2(3)
C8 N7 C15 121.8(3)
C9 C8 N7 107.3(4)
C9 C8 H8 126.3
N7 C8 H8 126.3
C8 C9 N10 106.0(4)
C8 C9 H9 127.0
N10 C9 H9 127.0
C6 N10 C9 112.5(3)
C6 N10 C10 120.8(3)
C9 N10 C10 126.2(3)
N5 C10 N10 108.5(3)
N5 C10 H10A 110.0
N10 C10 H10A 110.0
N5 C10 H10B 110.0
N10 C10 H10B 110.0
H10A C10 H10B 108.4
N2 C11 C13 107.9(3)
N2 C11 C12 109.6(3)
C13 C11 C12 111.1(3)
N2 C11 C14 109.8(3)
C13 C11 C14 109.0(3)
C12 C11 C14 109.4(3)
C11 C12 H12A 109.5
C11 C12 H12B 109.5
H12A C12 H12B 109.5
C11 C12 H12C 109.5
H12A C12 H12C 109.5
H12B C12 H12C 109.5
C11 C13 H13A 109.5
C11 C13 H13B 109.5
H13A C13 H13B 109.5
C11 C13 H13C 109.5
H13A C13 H13C 109.5
H13B C13 H13C 109.5
C11 C14 H14A 109.5
C11 C14 H14B 109.5
H14A C14 H14B 109.5
C11 C14 H14C 109.5
H14A C14 H14C 109.5
H14B C14 H14C 109.5
N7 C15 C17 107.2(3)
N7 C15 C16 110.2(3)
C17 C15 C16 111.7(4)
N7 C15 C18 108.9(3)
C17 C15 C18 110.0(4)
C16 C15 C18 108.9(4)
C15 C16 H16A 109.5
C15 C16 H16B 109.5
H16A C16 H16B 109.5
C15 C16 H16C 109.5
H16A C16 H16C 109.5
H16B C16 H16C 109.5
C15 C17 H17A 109.5
C15 C17 H17B 109.5
H17A C17 H17B 109.5
C15 C17 H17C 109.5
H17A C17 H17C 109.5
H17B C17 H17C 109.5
C15 C18 H18A 109.5
C15 C18 H18B 109.5
H18A C18 H18B 109.5
C15 C18 H18C 109.5
H18A C18 H18C 109.5
H18B C18 H18C 109.5
C32 O31 C35 109.2(3)
O31 C32 C33 106.4(4)
O31 C32 H32A 110.4
C33 C32 H32A 110.4
O31 C32 H32B 110.4
C33 C32 H32B 110.4
H32A C32 H32B 108.6
C34 C33 C32 101.6(4)
C34 C33 H33A 111.4
C32 C33 H33A 111.4
C34 C33 H33B 111.4
C32 C33 H33B 111.4
H33A C33 H33B 109.3
C33 C34 C35 102.8(4)
C33 C34 H34A 111.2
C35 C34 H34A 111.2
C33 C34 H34B 111.2
C35 C34 H34B 111.2
H34A C34 H34B 109.1
O31 C35 C34 106.1(4)
O31 C35 H35A 110.5
C34 C35 H35A 110.5
O31 C35 H35B 110.5
C34 C35 H35B 110.5
H35A C35 H35B 108.7

loop_
_geom_bond_atom_site_label_1
_geom_bond_atom_site_label_2
_geom_bond_distance
Pt1 C1 2.036(4)
Pt1 C6 2.072(4)
Pt1 C2 2.114(4)
Pt1 H1 1.72(4)
C2 H2A 0.9800
C2 H2B 0.9800
C2 H2C 0.9800
C1 N2 1.364(5)
C1 N5 1.366(5)
N2 C3 1.395(5)
N2 C11 1.500(5)
C3 C4 1.344(6)
C3 H3 0.9500
C4 N5 1.383(5)
C4 H4 0.9500
N5 C10 1.454(5)
C6 N7 1.362(5)
C6 N10 1.370(5)
N7 C8 1.405(5)
N7 C15 1.503(5)
C8 C9 1.343(6)
C8 H8 0.9500
C9 N10 1.384(5)
C9 H9 0.9500
N10 C10 1.457(5)
C10 H10A 0.9900
C10 H10B 0.9900
C11 C13 1.527(6)
C11 C12 1.530(6)
C11 C14 1.535(5)
C12 H12A 0.9800
C12 H12B 0.9800
C12 H12C 0.9800
C13 H13A 0.9800
C13 H13B 0.9800
C13 H13C 0.9800
C14 H14A 0.9800
C14 H14B 0.9800
C14 H14C 0.9800
C15 C17 1.525(6)
C15 C16 1.525(6)
C15 C18 1.530(6)
C16 H16A 0.9800
C16 H16B 0.9800
C16 H16C 0.9800
C17 H17A 0.9800
C17 H17B 0.9800
C17 H17C 0.9800
C18 H18A 0.9800
C18 H18B 0.9800
C18 H18C 0.9800
O31 C32 1.434(6)
O31 C35 1.440(6)
C32 C33 1.514(7)
C32 H32A 0.9900
C32 H32B 0.9900
C33 C34 1.512(7)
C33 H33A 0.9900
C33 H33B 0.9900
C34 C35 1.512(7)
C34 H34A 0.9900
C34 H34B 0.9900
C35 H35A 0.9900
C35 H35B 0.9900
